data_7719088
loop_
_publ_author_name
'Sabharwal, Gazal'
'Dwivedi, Khilesh C.'
'Balakrishna, Maravanji S.'

_publ_section_title
;
 Sterically hindered P,N-type amidophosphines
 {{(<i>o</i>-PPh<sub>2</sub>)C<sub>6</sub>H<sub>4</sub>}C(O)NH(R)}:
 synthesis, transition metal chemistry, and catalytic activity in
 stereoselective Heck coupling of aryl chlorides.
;
_journal_issue 30
_journal_name_full 'Dalton transactions (Cambridge, England : 2003)'
_journal_page_first 11551
_journal_page_last 11562
_journal_paper_doi 10.1039/d5dt01353d
_journal_volume 54
_journal_year 2025
_chemical_formula_moiety 'C31 H32 Ag N O P, C H Cl2, B F4, C2 H5'
_chemical_formula_sum 'C34 H38 Ag B Cl2 F4 N O P'
_chemical_formula_weight 773.20
_space_group_crystal_system monoclinic
_space_group_IT_number 15
_space_group_name_Hall '-C 2yc'
_space_group_name_H-M_alt 'C 1 2/c 1'
_atom_sites_solution_hydrogens mixed
_audit_creation_date 2025-06-04
_audit_creation_method
;
Olex2 1.5
(compiled 2024.02.16 svn.r378c4104 for OlexSys, GUI svn.r6928)
;
_audit_update_record
;
2025-06-04 deposited with the CCDC.	2025-07-10 downloaded from the CCDC.
;
_cell_angle_alpha 90
_cell_angle_beta 91.579(2)
_cell_angle_gamma 90
_cell_formula_units_Z 8
_cell_length_a 13.0407(8)
_cell_length_b 21.4357(14)
_cell_length_c 24.4894(16)
_cell_measurement_reflns_used 9180
_cell_measurement_temperature 150(2)
_cell_measurement_theta_max 28.32
_cell_measurement_theta_min 2.44
_cell_volume 6843.1(8)
_computing_cell_refinement 'SAINT V8.40A (Bruker, 2019)'
_computing_data_reduction 'SAINT V8.40A (Bruker, 2019)'
_computing_molecular_graphics 'Olex2 1.5 (Dolomanov et al., 2009)'
_computing_publication_material 'Olex2 1.5 (Dolomanov et al., 2009)'
_computing_structure_refinement 'SHELXL 2018/3 (Sheldrick, 2015)'
_computing_structure_solution 'SHELXT 2014/5 (Sheldrick, 2014)'
_diffrn_ambient_temperature 150.00
_diffrn_measured_fraction_theta_full 0.998
_diffrn_measured_fraction_theta_max 0.996
_diffrn_measurement_device_type 'Bruker APEX-II CCD'
_diffrn_measurement_method '\f and \w scans'
_diffrn_radiation_type MoK\a
_diffrn_radiation_wavelength 0.71073
_diffrn_reflns_av_R_equivalents 0.0376
_diffrn_reflns_av_unetI/netI 0.0196
_diffrn_reflns_Laue_measured_fraction_full 0.998
_diffrn_reflns_Laue_measured_fraction_max 0.996
_diffrn_reflns_limit_h_max 13
_diffrn_reflns_limit_h_min -17
_diffrn_reflns_limit_k_max 28
_diffrn_reflns_limit_k_min -28
_diffrn_reflns_limit_l_max 32
_diffrn_reflns_limit_l_min -32
_diffrn_reflns_number 64124
_diffrn_reflns_point_group_measured_fraction_full 0.998
_diffrn_reflns_point_group_measured_fraction_max 0.996
_diffrn_reflns_theta_full 25.242
_diffrn_reflns_theta_max 28.320
_diffrn_reflns_theta_min 1.991
_diffrn_source_current 1.4
_diffrn_source_power 0.07
_diffrn_source_voltage 50.0
_diffrn_standards_number 0
_exptl_absorpt_coefficient_mu 0.842
_exptl_absorpt_correction_T_max 0.7457
_exptl_absorpt_correction_T_min 0.5937
_exptl_absorpt_correction_type multi-scan
_exptl_absorpt_process_details
;
SADABS-2016/2 (Bruker,2016/2) was used for absorption correction.
wR2(int) was 0.1361 before and 0.0504 after correction.
The Ratio of minimum to maximum transmission is 0.7962.
The \l/2 correction factor is Not present.
;
_exptl_crystal_colour colourless
_exptl_crystal_colour_primary colourless
_exptl_crystal_density_diffrn 1.501
_exptl_crystal_description block
_exptl_crystal_F_000 3152
_exptl_crystal_size_max 0.104
_exptl_crystal_size_mid 0.059
_exptl_crystal_size_min 0.043
_refine_diff_density_max 1.404
_refine_diff_density_min -1.521
_refine_diff_density_rms 0.098
_refine_ls_extinction_method none
_refine_ls_goodness_of_fit_ref 1.085
_refine_ls_hydrogen_treatment mixed
_refine_ls_matrix_type full
_refine_ls_number_parameters 415
_refine_ls_number_reflns 8517
_refine_ls_number_restraints 0
_refine_ls_restrained_S_all 1.085
_refine_ls_R_factor_all 0.0467
_refine_ls_R_factor_gt 0.0427
_refine_ls_shift/su_max 0.001
_refine_ls_shift/su_mean 0.000
_refine_ls_structure_factor_coef Fsqd
_refine_ls_weighting_details 'w=1/[\s^2^(Fo^2^)+(0.0641P)^2^+24.6375P] where P=(Fo^2^+2Fc^2^)/3'
_refine_ls_weighting_scheme calc
_refine_ls_wR_factor_gt 0.1220
_refine_ls_wR_factor_ref 0.1252
_reflns_Friedel_coverage 0.000
_reflns_number_gt 7769
_reflns_number_total 8517
_reflns_threshold_expression 'I > 2\s(I)'
_cod_data_source_file d5dt01353d2.cif
_cod_data_source_block Complex_5
_cod_depositor_comments 'Adding full bibliography for 7719085--7719094.cif.'
_cod_database_code 7719088
_shelx_shelxl_version_number 2018/3
_shelx_space_group_comment
;
The symmetry employed for this shelxl refinement is uniquely defined
by the following loop, which should always be used as a source of
symmetry information in preference to the above space-group names.
They are only intended as comments.
;
_shelx_estimated_absorpt_t_max 0.965
_shelx_estimated_absorpt_t_min 0.918
_olex2_refinement_description
;
1.a Ternary CH refined with riding coordinates:
 C17(H17), C14(H14)
1.b Secondary CH2 refined with riding coordinates:
 C34(H34A,H34B)
1.c Aromatic/amide H refined with riding coordinates:
 C27(H27), C28(H28), C29(H29), C30(H30), C31(H31), C2(H2), C3(H3), C4(H4),
 C5(H5), C12(H12), C11(H11), C10(H10), C21(H21), C22(H22), C23(H23), C24(H24),
 C25(H25), C32(H32)
1.d Idealised Me refined as rotating group:
 C18(H18A,H18B,H18C), C19(H19A,H19B,H19C), C16(H16A,H16B,H16C), C15(H15A,H15B,
 H15C), C33(H33A,H33B,H33C)
;
_olex2_submission_special_instructions 'No special instructions were received'

loop_
_space_group_symop_operation_xyz
'x, y, z'
'-x, y, -z+1/2'
'x+1/2, y+1/2, z'
'-x+1/2, y+1/2, -z+1/2'
'-x, -y, -z'
'x, -y, z-1/2'
'-x+1/2, -y+1/2, -z'
'x+1/2, -y+1/2, z-1/2'

loop_
_atom_site_label
_atom_site_type_symbol
_atom_site_fract_x
_atom_site_fract_y
_atom_site_fract_z
_atom_site_U_iso_or_equiv
_atom_site_adp_type
_atom_site_occupancy
_atom_site_site_symmetry_order
_atom_site_calc_flag
_atom_site_refinement_flags_posn
_atom_site_refinement_flags_adp
_atom_site_refinement_flags_occupancy
_atom_site_disorder_assembly
_atom_site_disorder_group
Ag1 Ag 0.36664(2) 0.56922(2) 0.28689(2) 0.02645(8) Uani 1 1 d . . . . .
P1 P 0.42230(5) 0.54122(3) 0.37646(2) 0.01783(13) Uani 1 1 d . . . . .
Cl2 Cl 0.52906(14) 0.81323(9) 0.33547(8) 0.1067(6) Uani 1 1 d . . . . .
Cl3 Cl 0.72867(9) 0.82681(5) 0.38681(6) 0.0655(3) Uani 1 1 d . . . . .
F1 F 0.88536(19) 0.72293(11) 0.41630(13) 0.0651(7) Uani 1 1 d . . . . .
F2 F 1.04513(17) 0.68356(13) 0.40661(10) 0.0579(6) Uani 1 1 d . . . . .
F3 F 0.90781(16) 0.61838(10) 0.40421(10) 0.0492(5) Uani 1 1 d . . . . .
F4 F 0.9597(2) 0.66506(13) 0.48265(9) 0.0618(7) Uani 1 1 d . . . . .
N1 N 0.26209(16) 0.59626(10) 0.16574(8) 0.0177(4) Uani 1 1 d . . . . .
O1 O 0.42271(14) 0.58651(11) 0.20124(8) 0.0298(4) Uani 1 1 d . . . . .
C9 C 0.18047(18) 0.52542(12) 0.23026(10) 0.0198(4) Uani 1 1 d . . . . .
C26 C 0.32076(18) 0.52297(12) 0.42357(10) 0.0204(5) Uani 1 1 d . . . . .
C27 C 0.3188(2) 0.46740(13) 0.45323(11) 0.0248(5) Uani 1 1 d . . . . .
H27 H 0.373720 0.438523 0.450882 0.030 Uiso 1 1 calc R U . . .
C28 C 0.2364(2) 0.45427(15) 0.48622(12) 0.0313(6) Uani 1 1 d . . . . .
H28 H 0.234824 0.416128 0.505933 0.038 Uiso 1 1 calc R U . . .
C29 C 0.1569(2) 0.49635(17) 0.49049(12) 0.0342(6) Uani 1 1 d . . . . .
H29 H 0.101130 0.487175 0.513342 0.041 Uiso 1 1 calc R U . . .
C30 C 0.1580(2) 0.55176(18) 0.46166(13) 0.0375(7) Uani 1 1 d . . . . .
H30 H 0.103661 0.580886 0.465042 0.045 Uiso 1 1 calc R U . . .
C31 C 0.2393(2) 0.56482(14) 0.42756(12) 0.0303(6) Uani 1 1 d . . . . .
H31 H 0.239236 0.602372 0.406959 0.036 Uiso 1 1 calc R U . . .
C1 C 0.50255(18) 0.59993(11) 0.41174(9) 0.0175(4) Uani 1 1 d . . . . .
C2 C 0.4708(2) 0.62412(13) 0.46127(11) 0.0257(5) Uani 1 1 d . . . . .
H2 H 0.408852 0.609379 0.476226 0.031 Uiso 1 1 calc R U . . .
C3 C 0.5281(2) 0.66970(13) 0.48958(11) 0.0308(6) Uani 1 1 d . . . . .
H3 H 0.504895 0.685395 0.523358 0.037 Uiso 1 1 calc R U . . .
C4 C 0.6177(2) 0.69170(13) 0.46854(11) 0.0275(5) Uani 1 1 d . . . . .
H4 H 0.656128 0.723050 0.487357 0.033 Uiso 1 1 calc R U . . .
C5 C 0.6517(2) 0.66771(12) 0.41943(11) 0.0223(5) Uani 1 1 d . . . . .
H5 H 0.713949 0.682739 0.405007 0.027 Uiso 1 1 calc R U . . .
C6 C 0.59589(18) 0.62186(11) 0.39099(9) 0.0173(4) Uani 1 1 d . . . . .
C7 C 0.36365(18) 0.59966(11) 0.16200(10) 0.0180(4) Uani 1 1 d . . . . .
C8 C 0.21230(17) 0.58617(11) 0.21685(10) 0.0175(4) Uani 1 1 d . . . . .
C13 C 0.19188(19) 0.63824(12) 0.24975(11) 0.0224(5) Uani 1 1 d . . . . .
C12 C 0.1331(2) 0.62803(14) 0.29606(12) 0.0296(6) Uani 1 1 d . . . . .
H12 H 0.117255 0.662223 0.319012 0.036 Uiso 1 1 calc R U . . .
C11 C 0.0979(2) 0.56932(15) 0.30887(12) 0.0301(6) Uani 1 1 d . . . . .
H11 H 0.056410 0.563781 0.339770 0.036 Uiso 1 1 calc R U . . .
C10 C 0.1227(2) 0.51835(14) 0.27708(11) 0.0275(5) Uani 1 1 d . . . . .
H10 H 0.099986 0.477976 0.287243 0.033 Uiso 1 1 calc R U . . .
C17 C 0.2042(2) 0.47033(12) 0.19370(11) 0.0239(5) Uani 1 1 d . . . . .
H17 H 0.272533 0.478085 0.177433 0.029 Uiso 1 1 calc R U . . .
C18 C 0.2105(3) 0.40835(14) 0.22436(15) 0.0396(7) Uani 1 1 d . . . . .
H18A H 0.261327 0.411656 0.254466 0.059 Uiso 1 1 calc R U . . .
H18B H 0.231046 0.375275 0.199281 0.059 Uiso 1 1 calc R U . . .
H18C H 0.143315 0.398351 0.239000 0.059 Uiso 1 1 calc R U . . .
C19 C 0.1247(3) 0.46570(14) 0.14669(13) 0.0333(6) Uani 1 1 d . . . . .
H19A H 0.143480 0.431721 0.122144 0.050 Uiso 1 1 calc R U . . .
H19B H 0.122662 0.505112 0.126404 0.050 Uiso 1 1 calc R U . . .
H19C H 0.056935 0.457320 0.161445 0.050 Uiso 1 1 calc R U . . .
C14 C 0.2298(2) 0.70342(13) 0.23644(13) 0.0301(6) Uani 1 1 d . . . . .
H14 H 0.263259 0.701599 0.200228 0.036 Uiso 1 1 calc R U . . .
C16 C 0.3104(3) 0.72526(18) 0.2790(2) 0.0582(12) Uani 1 1 d . . . . .
H16A H 0.370698 0.698040 0.277763 0.087 Uiso 1 1 calc R U . . .
H16B H 0.281501 0.723451 0.315458 0.087 Uiso 1 1 calc R U . . .
H16C H 0.330630 0.768246 0.270912 0.087 Uiso 1 1 calc R U . . .
C15 C 0.1432(3) 0.75002(17) 0.2320(2) 0.0508(9) Uani 1 1 d . . . . .
H15A H 0.170532 0.790844 0.221793 0.076 Uiso 1 1 calc R U . . .
H15B H 0.110033 0.753354 0.267343 0.076 Uiso 1 1 calc R U . . .
H15C H 0.092970 0.736129 0.204160 0.076 Uiso 1 1 calc R U . . .
C20 C 0.50099(19) 0.47130(12) 0.37613(10) 0.0216(5) Uani 1 1 d . . . . .
C21 C 0.5837(2) 0.46204(12) 0.41233(10) 0.0234(5) Uani 1 1 d . . . . .
H21 H 0.603654 0.494147 0.437166 0.028 Uiso 1 1 calc R U . . .
C22 C 0.6374(2) 0.40588(14) 0.41230(12) 0.0306(6) Uani 1 1 d . . . . .
H22 H 0.694963 0.400290 0.436433 0.037 Uiso 1 1 calc R U . . .
C23 C 0.6076(3) 0.35855(15) 0.37756(17) 0.0439(8) Uani 1 1 d . . . . .
H23 H 0.642845 0.319760 0.378630 0.053 Uiso 1 1 calc R U . . .
C24 C 0.5259(3) 0.3675(2) 0.3409(2) 0.0642(14) Uani 1 1 d . . . . .
H24 H 0.505812 0.335045 0.316468 0.077 Uiso 1 1 calc R U . . .
C25 C 0.4735(3) 0.42382(17) 0.33984(18) 0.0469(10) Uani 1 1 d . . . . .
H25 H 0.418402 0.430010 0.314199 0.056 Uiso 1 1 calc R U . . .
C33 C 1.1627(4) 0.7245(3) 0.57184(18) 0.0726(16) Uani 1 1 d . . . . .
H33A H 1.185192 0.761368 0.592608 0.109 Uiso 1 1 calc R U . . .
H33B H 1.188500 0.686790 0.590203 0.109 Uiso 1 1 calc R U . . .
H33C H 1.087617 0.723323 0.569642 0.109 Uiso 1 1 calc R U . . .
C34 C 1.2079(3) 0.7279(2) 0.5098(2) 0.0652(13) Uani 1 1 d . . . . .
H34A H 1.232108 0.685271 0.501622 0.078 Uiso 1 1 calc R U . . .
H34B H 1.147686 0.735444 0.485239 0.078 Uiso 1 1 calc R U . . .
C32 C 0.5981(4) 0.8452(3) 0.39079(19) 0.0666(13) Uani 1 1 d . . . . .
H32 H 0.569068 0.869245 0.419057 0.080 Uiso 1 1 calc R U . . .
B2 B 0.9496(2) 0.67363(16) 0.42680(14) 0.0306(7) Uani 1 1 d . . . . .
H1 H 0.224(3) 0.6025(18) 0.1377(16) 0.034(9) Uiso 1 1 d . . . . .

loop_
_atom_site_aniso_label
_atom_site_aniso_U_11
_atom_site_aniso_U_22
_atom_site_aniso_U_33
_atom_site_aniso_U_23
_atom_site_aniso_U_13
_atom_site_aniso_U_12
Ag1 0.02316(12) 0.04144(14) 0.01473(11) 0.00529(7) 0.00031(7) -0.00108(8)
P1 0.0167(3) 0.0230(3) 0.0139(3) -0.0002(2) 0.0018(2) -0.0007(2)
Cl2 0.0920(11) 0.1159(13) 0.1091(13) -0.0320(11) -0.0500(10) 0.0275(10)
Cl3 0.0591(6) 0.0536(6) 0.0842(8) -0.0135(5) 0.0056(6) -0.0017(5)
F1 0.0504(13) 0.0410(12) 0.103(2) -0.0056(13) -0.0159(13) 0.0087(10)
F2 0.0376(11) 0.0830(17) 0.0540(13) -0.0176(12) 0.0178(10) -0.0097(11)
F3 0.0411(11) 0.0420(11) 0.0635(14) -0.0238(10) -0.0181(10) 0.0024(9)
F4 0.0764(17) 0.0782(17) 0.0313(11) -0.0121(11) 0.0080(11) -0.0129(14)
N1 0.0175(9) 0.0202(9) 0.0153(9) 0.0026(7) 0.0008(7) -0.0001(7)
O1 0.0176(8) 0.0540(13) 0.0179(9) 0.0092(8) 0.0030(7) 0.0043(8)
C9 0.0167(10) 0.0235(11) 0.0193(11) 0.0008(9) 0.0020(8) -0.0009(9)
C26 0.0173(10) 0.0280(12) 0.0160(10) 0.0019(9) 0.0015(8) -0.0004(9)
C27 0.0219(12) 0.0270(12) 0.0255(12) 0.0034(10) 0.0014(10) -0.0019(10)
C28 0.0307(14) 0.0350(15) 0.0284(14) 0.0093(11) 0.0036(11) -0.0065(12)
C29 0.0226(12) 0.0549(19) 0.0254(13) 0.0050(13) 0.0065(10) -0.0043(12)
C30 0.0250(14) 0.0548(19) 0.0332(15) 0.0079(14) 0.0091(12) 0.0118(13)
C31 0.0272(13) 0.0362(15) 0.0279(14) 0.0096(11) 0.0081(11) 0.0101(11)
C1 0.0208(11) 0.0179(10) 0.0139(10) -0.0001(8) 0.0020(8) 0.0011(8)
C2 0.0300(13) 0.0276(13) 0.0199(12) -0.0037(10) 0.0091(10) -0.0036(10)
C3 0.0417(16) 0.0289(13) 0.0224(12) -0.0108(10) 0.0102(11) -0.0042(12)
C4 0.0360(14) 0.0221(12) 0.0247(12) -0.0082(10) 0.0030(11) -0.0032(10)
C5 0.0259(12) 0.0190(11) 0.0222(11) -0.0027(9) 0.0032(9) -0.0016(9)
C6 0.0213(11) 0.0156(10) 0.0150(10) -0.0002(8) 0.0017(8) 0.0018(8)
C7 0.0198(11) 0.0178(10) 0.0165(10) 0.0004(8) 0.0033(8) 0.0011(8)
C8 0.0141(10) 0.0222(11) 0.0162(10) 0.0013(8) 0.0018(8) 0.0011(8)
C13 0.0189(11) 0.0242(12) 0.0242(12) -0.0028(9) 0.0013(9) 0.0011(9)
C12 0.0248(12) 0.0372(15) 0.0271(13) -0.0106(11) 0.0064(10) 0.0001(11)
C11 0.0233(13) 0.0447(17) 0.0228(13) -0.0036(11) 0.0085(10) -0.0040(11)
C10 0.0240(12) 0.0338(14) 0.0251(13) 0.0021(11) 0.0072(10) -0.0065(10)
C17 0.0246(12) 0.0180(11) 0.0294(13) 0.0006(9) 0.0083(10) 0.0000(9)
C18 0.0509(19) 0.0229(13) 0.0452(18) 0.0065(13) 0.0043(15) 0.0034(13)
C19 0.0390(16) 0.0308(14) 0.0303(14) -0.0094(11) 0.0017(12) 0.0012(12)
C14 0.0336(14) 0.0204(12) 0.0367(15) -0.0052(11) 0.0064(12) 0.0007(11)
C16 0.050(2) 0.0322(17) 0.091(3) -0.0003(19) -0.023(2) -0.0103(16)
C15 0.046(2) 0.0332(17) 0.073(3) 0.0011(17) -0.0007(18) 0.0090(14)
C20 0.0192(11) 0.0233(11) 0.0227(11) -0.0045(9) 0.0046(9) -0.0016(9)
C21 0.0266(12) 0.0247(12) 0.0191(11) 0.0013(9) 0.0043(9) 0.0009(10)
C22 0.0300(14) 0.0321(14) 0.0301(14) 0.0083(11) 0.0097(11) 0.0078(11)
C23 0.0393(17) 0.0271(15) 0.066(2) -0.0076(15) 0.0157(16) 0.0078(13)
C24 0.045(2) 0.046(2) 0.102(4) -0.047(2) -0.009(2) 0.0068(17)
C25 0.0284(15) 0.0467(19) 0.065(2) -0.0333(18) -0.0123(15) 0.0061(13)
C33 0.069(3) 0.093(3) 0.054(2) -0.015(2) -0.040(2) 0.054(3)
C34 0.037(2) 0.049(2) 0.109(4) 0.007(2) -0.009(2) -0.0004(17)
C32 0.069(3) 0.080(3) 0.049(2) -0.014(2) -0.017(2) 0.033(3)
B2 0.0246(14) 0.0325(16) 0.0346(16) -0.0118(13) 0.0011(12) 0.0010(12)

loop_
_atom_type_symbol
_atom_type_description
_atom_type_scat_dispersion_real
_atom_type_scat_dispersion_imag
_atom_type_scat_source
C C 0.0033 0.0016 'International Tables Vol C Tables 4.2.6.8 and 6.1.1.4'
H H 0.0000 0.0000 'International Tables Vol C Tables 4.2.6.8 and 6.1.1.4'
Ag Ag -0.8971 1.1015 'International Tables Vol C Tables 4.2.6.8 and 6.1.1.4'
B B 0.0013 0.0007 'International Tables Vol C Tables 4.2.6.8 and 6.1.1.4'
Cl Cl 0.1484 0.1585 'International Tables Vol C Tables 4.2.6.8 and 6.1.1.4'
F F 0.0171 0.0103 'International Tables Vol C Tables 4.2.6.8 and 6.1.1.4'
N N 0.0061 0.0033 'International Tables Vol C Tables 4.2.6.8 and 6.1.1.4'
O O 0.0106 0.0060 'International Tables Vol C Tables 4.2.6.8 and 6.1.1.4'
P P 0.1023 0.0942 'International Tables Vol C Tables 4.2.6.8 and 6.1.1.4'

loop_
_geom_angle_atom_site_label_1
_geom_angle_atom_site_label_2
_geom_angle_atom_site_label_3
_geom_angle
_geom_angle_site_symmetry_1
_geom_angle_site_symmetry_3
_geom_angle_publ_flag
P1 Ag1 C8 147.92(5) . . ?
O1 Ag1 P1 142.99(5) . . ?
O1 Ag1 C8 68.63(7) . . ?
C26 P1 Ag1 115.54(8) . . ?
C26 P1 C1 105.29(11) . . ?
C1 P1 Ag1 114.70(8) . . ?
C20 P1 Ag1 111.32(9) . . ?
C20 P1 C26 104.25(12) . . ?
C20 P1 C1 104.64(11) . . ?
C7 N1 C8 122.7(2) . . ?
C7 N1 H1 120(3) . . ?
C8 N1 H1 118(3) . . ?
C7 O1 Ag1 122.75(16) . . ?
C8 C9 C17 121.0(2) . . ?
C10 C9 C8 117.4(2) . . ?
C10 C9 C17 121.5(2) . . ?
C27 C26 P1 122.5(2) . . ?
C31 C26 P1 118.3(2) . . ?
C31 C26 C27 119.1(2) . . ?
C26 C27 H27 120.0 . . ?
C28 C27 C26 120.1(3) . . ?
C28 C27 H27 120.0 . . ?
C27 C28 H28 119.8 . . ?
C29 C28 C27 120.4(3) . . ?
C29 C28 H28 119.8 . . ?
C28 C29 H29 119.9 . . ?
C28 C29 C30 120.3(3) . . ?
C30 C29 H29 119.9 . . ?
C29 C30 H30 120.1 . . ?
C29 C30 C31 119.8(3) . . ?
C31 C30 H30 120.1 . . ?
C26 C31 C30 120.3(3) . . ?
C26 C31 H31 119.8 . . ?
C30 C31 H31 119.8 . . ?
C2 C1 P1 119.04(19) . . ?
C2 C1 C6 118.0(2) . . ?
C6 C1 P1 122.96(17) . . ?
C1 C2 H2 119.2 . . ?
C1 C2 C3 121.5(2) . . ?
C3 C2 H2 119.2 . . ?
C2 C3 H3 120.0 . . ?
C4 C3 C2 120.1(2) . . ?
C4 C3 H3 120.0 . . ?
C3 C4 H4 120.3 . . ?
C3 C4 C5 119.5(2) . . ?
C5 C4 H4 120.3 . . ?
C4 C5 H5 119.5 . . ?
C4 C5 C6 121.1(2) . . ?
C6 C5 H5 119.5 . . ?
C1 C6 C7 122.4(2) . 2_655 ?
C5 C6 C1 119.8(2) . . ?
C5 C6 C7 117.8(2) . 2_655 ?
N1 C7 C6 117.0(2) . 2_655 ?
O1 C7 N1 121.9(2) . . ?
O1 C7 C6 121.1(2) . 2_655 ?
N1 C8 Ag1 103.40(14) . . ?
C9 C8 Ag1 86.88(14) . . ?
C9 C8 N1 118.9(2) . . ?
C13 C8 Ag1 83.67(15) . . ?
C13 C8 N1 118.4(2) . . ?
C13 C8 C9 122.6(2) . . ?
C8 C13 C14 122.6(2) . . ?
C12 C13 C8 117.1(2) . . ?
C12 C13 C14 120.3(2) . . ?
C13 C12 H12 119.4 . . ?
C11 C12 C13 121.3(3) . . ?
C11 C12 H12 119.4 . . ?
C12 C11 H11 119.7 . . ?
C12 C11 C10 120.5(3) . . ?
C10 C11 H11 119.7 . . ?
C9 C10 H10 119.5 . . ?
C11 C10 C9 121.0(3) . . ?
C11 C10 H10 119.5 . . ?
C9 C17 H17 107.7 . . ?
C9 C17 C18 113.3(2) . . ?
C9 C17 C19 110.4(2) . . ?
C18 C17 H17 107.7 . . ?
C18 C17 C19 109.9(2) . . ?
C19 C17 H17 107.7 . . ?
C17 C18 H18A 109.5 . . ?
C17 C18 H18B 109.5 . . ?
C17 C18 H18C 109.5 . . ?
H18A C18 H18B 109.5 . . ?
H18A C18 H18C 109.5 . . ?
H18B C18 H18C 109.5 . . ?
C17 C19 H19A 109.5 . . ?
C17 C19 H19B 109.5 . . ?
C17 C19 H19C 109.5 . . ?
H19A C19 H19B 109.5 . . ?
H19A C19 H19C 109.5 . . ?
H19B C19 H19C 109.5 . . ?
C13 C14 H14 107.9 . . ?
C13 C14 C16 110.9(3) . . ?
C16 C14 H14 107.9 . . ?
C15 C14 C13 112.1(3) . . ?
C15 C14 H14 107.9 . . ?
C15 C14 C16 110.1(3) . . ?
C14 C16 H16A 109.5 . . ?
C14 C16 H16B 109.5 . . ?
C14 C16 H16C 109.5 . . ?
H16A C16 H16B 109.5 . . ?
H16A C16 H16C 109.5 . . ?
H16B C16 H16C 109.5 . . ?
C14 C15 H15A 109.5 . . ?
C14 C15 H15B 109.5 . . ?
C14 C15 H15C 109.5 . . ?
H15A C15 H15B 109.5 . . ?
H15A C15 H15C 109.5 . . ?
H15B C15 H15C 109.5 . . ?
C21 C20 P1 122.89(19) . . ?
C21 C20 C25 119.0(3) . . ?
C25 C20 P1 118.1(2) . . ?
C20 C21 H21 119.9 . . ?
C20 C21 C22 120.3(3) . . ?
C22 C21 H21 119.9 . . ?
C21 C22 H22 119.8 . . ?
C23 C22 C21 120.4(3) . . ?
C23 C22 H22 119.8 . . ?
C22 C23 H23 120.1 . . ?
C22 C23 C24 119.8(3) . . ?
C24 C23 H23 120.1 . . ?
C23 C24 H24 119.9 . . ?
C25 C24 C23 120.1(3) . . ?
C25 C24 H24 119.9 . . ?
C20 C25 H25 119.8 . . ?
C24 C25 C20 120.4(3) . . ?
C24 C25 H25 119.8 . . ?
H33A C33 H33B 109.5 . . ?
H33A C33 H33C 109.5 . . ?
H33B C33 H33C 109.5 . . ?
C34 C33 H33A 109.5 . . ?
C34 C33 H33B 109.5 . . ?
C34 C33 H33C 109.5 . . ?
C33 C34 H34A 105.7 . . ?
C33 C34 H34B 105.7 . . ?
C34 C34 C33 126.5(6) 7_766 . ?
C34 C34 H34A 105.7 7_766 . ?
C34 C34 H34B 105.7 7_766 . ?
H34A C34 H34B 106.1 . . ?
Cl2 C32 Cl3 110.5(3) . . ?
Cl2 C32 H32 124.8 . . ?
Cl3 C32 H32 124.8 . . ?
F1 B2 F2 111.7(3) . . ?
F1 B2 F3 110.3(3) . . ?
F1 B2 F4 109.3(3) . . ?
F2 B2 F3 109.5(3) . . ?
F2 B2 F4 108.3(3) . . ?
F4 B2 F3 107.6(3) . . ?

loop_
_geom_bond_atom_site_label_1
_geom_bond_atom_site_label_2
_geom_bond_distance
_geom_bond_site_symmetry_2
_geom_bond_publ_flag
Ag1 P1 2.3688(6) . ?
Ag1 O1 2.2707(19) . ?
Ag1 C8 2.633(2) . ?
P1 C26 1.823(2) . ?
P1 C1 1.837(2) . ?
P1 C20 1.817(3) . ?
Cl2 C32 1.746(5) . ?
Cl3 C32 1.753(5) . ?
F1 B2 1.368(4) . ?
F2 B2 1.370(4) . ?
F3 B2 1.410(4) . ?
F4 B2 1.383(4) . ?
N1 C7 1.332(3) . ?
N1 C8 1.442(3) . ?
N1 H1 0.85(4) . ?
O1 C7 1.247(3) . ?
C9 C8 1.408(3) . ?
C9 C10 1.398(3) . ?
C9 C17 1.519(3) . ?
C26 C27 1.396(4) . ?
C26 C31 1.395(4) . ?
C27 H27 0.9500 . ?
C27 C28 1.390(4) . ?
C28 H28 0.9500 . ?
C28 C29 1.380(5) . ?
C29 H29 0.9500 . ?
C29 C30 1.382(5) . ?
C30 H30 0.9500 . ?
C30 C31 1.396(4) . ?
C31 H31 0.9500 . ?
C1 C2 1.393(3) . ?
C1 C6 1.412(3) . ?
C2 H2 0.9500 . ?
C2 C3 1.402(4) . ?
C3 H3 0.9500 . ?
C3 C4 1.374(4) . ?
C4 H4 0.9500 . ?
C4 C5 1.392(4) . ?
C5 H5 0.9500 . ?
C5 C6 1.398(3) . ?
C6 C7 1.492(3) 2_655 ?
C8 C13 1.406(3) . ?
C13 C12 1.403(4) . ?
C13 C14 1.520(4) . ?
C12 H12 0.9500 . ?
C12 C11 1.379(4) . ?
C11 H11 0.9500 . ?
C11 C10 1.385(4) . ?
C10 H10 0.9500 . ?
C17 H17 1.0000 . ?
C17 C18 1.527(4) . ?
C17 C19 1.531(4) . ?
C18 H18A 0.9800 . ?
C18 H18B 0.9800 . ?
C18 H18C 0.9800 . ?
C19 H19A 0.9800 . ?
C19 H19B 0.9800 . ?
C19 H19C 0.9800 . ?
C14 H14 1.0000 . ?
C14 C16 1.533(5) . ?
C14 C15 1.509(4) . ?
C16 H16A 0.9800 . ?
C16 H16B 0.9800 . ?
C16 H16C 0.9800 . ?
C15 H15A 0.9800 . ?
C15 H15B 0.9800 . ?
C15 H15C 0.9800 . ?
C20 C21 1.392(4) . ?
C20 C25 1.392(4) . ?
C21 H21 0.9500 . ?
C21 C22 1.392(4) . ?
C22 H22 0.9500 . ?
C22 C23 1.373(5) . ?
C23 H23 0.9500 . ?
C23 C24 1.388(6) . ?
C24 H24 0.9500 . ?
C24 C25 1.387(5) . ?
C25 H25 0.9500 . ?
C33 H33A 0.9800 . ?
C33 H33B 0.9800 . ?
C33 H33C 0.9800 . ?
C33 C34 1.645(8) . ?
C34 C34 1.536(9) 7_766 ?
C34 H34A 0.9900 . ?
C34 H34B 0.9900 . ?
C32 H32 0.9500 . ?

loop_
_geom_torsion_atom_site_label_1
_geom_torsion_atom_site_label_2
_geom_torsion_atom_site_label_3
_geom_torsion_atom_site_label_4
_geom_torsion
_geom_torsion_site_symmetry_1
_geom_torsion_site_symmetry_2
_geom_torsion_site_symmetry_3
_geom_torsion_site_symmetry_4
_geom_torsion_publ_flag
Ag1 P1 C26 C27 126.9(2) . . . . ?
Ag1 P1 C26 C31 -49.4(2) . . . . ?
Ag1 P1 C1 C2 121.80(19) . . . . ?
Ag1 P1 C1 C6 -58.4(2) . . . . ?
Ag1 P1 C20 C21 145.0(2) . . . . ?
Ag1 P1 C20 C25 -38.4(3) . . . . ?
Ag1 O1 C7 N1 -9.3(3) . . . . ?
Ag1 O1 C7 C6 168.84(16) . . . 2_655 ?
Ag1 C8 C13 C12 -85.3(2) . . . . ?
Ag1 C8 C13 C14 95.4(2) . . . . ?
P1 C26 C27 C28 -176.3(2) . . . . ?
P1 C26 C31 C30 177.8(3) . . . . ?
P1 C1 C2 C3 -179.0(2) . . . . ?
P1 C1 C6 C5 178.48(19) . . . . ?
P1 C1 C6 C7 0.9(3) . . . 2_655 ?
P1 C20 C21 C22 176.1(2) . . . . ?
P1 C20 C25 C24 -174.8(4) . . . . ?
N1 C8 C13 C12 172.9(2) . . . . ?
N1 C8 C13 C14 -6.5(4) . . . . ?
C9 C8 C13 C12 -3.1(4) . . . . ?
C9 C8 C13 C14 177.6(2) . . . . ?
C26 P1 C1 C2 -6.4(2) . . . . ?
C26 P1 C1 C6 173.5(2) . . . . ?
C26 P1 C20 C21 -89.8(2) . . . . ?
C26 P1 C20 C25 86.8(3) . . . . ?
C26 C27 C28 C29 -0.9(4) . . . . ?
C27 C26 C31 C30 1.3(4) . . . . ?
C27 C28 C29 C30 0.5(5) . . . . ?
C28 C29 C30 C31 0.8(5) . . . . ?
C29 C30 C31 C26 -1.7(5) . . . . ?
C31 C26 C27 C28 0.0(4) . . . . ?
C1 P1 C26 C27 -105.5(2) . . . . ?
C1 P1 C26 C31 78.2(2) . . . . ?
C1 P1 C20 C21 20.6(2) . . . . ?
C1 P1 C20 C25 -162.9(3) . . . . ?
C1 C2 C3 C4 0.2(5) . . . . ?
C2 C1 C6 C5 -1.7(4) . . . . ?
C2 C1 C6 C7 -179.2(2) . . . 2_655 ?
C2 C3 C4 C5 -1.0(5) . . . . ?
C3 C4 C5 C6 0.4(4) . . . . ?
C4 C5 C6 C1 0.9(4) . . . . ?
C4 C5 C6 C7 178.6(2) . . . 2_655 ?
C6 C1 C2 C3 1.2(4) . . . . ?
C7 N1 C8 Ag1 -4.3(3) . . . . ?
C7 N1 C8 C9 -98.2(3) . . . . ?
C7 N1 C8 C13 85.6(3) . . . . ?
C8 N1 C7 O1 9.3(4) . . . . ?
C8 N1 C7 C6 -169.0(2) . . . 2_655 ?
C8 C9 C10 C11 0.0(4) . . . . ?
C8 C9 C17 C18 153.2(3) . . . . ?
C8 C9 C17 C19 -83.1(3) . . . . ?
C8 C13 C12 C11 0.6(4) . . . . ?
C8 C13 C14 C16 -112.6(3) . . . . ?
C8 C13 C14 C15 123.9(3) . . . . ?
C13 C12 C11 C10 2.0(5) . . . . ?
C12 C13 C14 C16 68.1(4) . . . . ?
C12 C13 C14 C15 -55.5(4) . . . . ?
C12 C11 C10 C9 -2.4(5) . . . . ?
C10 C9 C8 Ag1 83.2(2) . . . . ?
C10 C9 C8 N1 -173.2(2) . . . . ?
C10 C9 C8 C13 2.8(4) . . . . ?
C10 C9 C17 C18 -29.5(4) . . . . ?
C10 C9 C17 C19 94.2(3) . . . . ?
C17 C9 C8 Ag1 -99.4(2) . . . . ?
C17 C9 C8 N1 4.2(3) . . . . ?
C17 C9 C8 C13 -179.9(2) . . . . ?
C17 C9 C10 C11 -177.3(3) . . . . ?
C14 C13 C12 C11 180.0(3) . . . . ?
C20 P1 C26 C27 4.4(2) . . . . ?
C20 P1 C26 C31 -171.9(2) . . . . ?
C20 P1 C1 C2 -115.9(2) . . . . ?
C20 P1 C1 C6 63.9(2) . . . . ?
C20 C21 C22 C23 -1.7(4) . . . . ?
C21 C20 C25 C24 1.8(6) . . . . ?
C21 C22 C23 C24 2.4(5) . . . . ?
C22 C23 C24 C25 -0.9(7) . . . . ?
C23 C24 C25 C20 -1.2(7) . . . . ?
C25 C20 C21 C22 -0.4(4) . . . . ?
